data_1545735
loop_
_publ_author_name
'Reiners, Matthias'
'Maekawa, Miyuki'
'Daniliuc, Constantin G.'
'Freytag, Matthias'
'Jones, Peter G.'
'White, Peter S.'
'Hohenberger, Johannes'
'Sutter, J\"org'
'Meyer, Karsten'
'Maron, Laurent'
'Walter, Marc D.'

_publ_section_title
;
 Reactivity studies on [Cp&#x2032;Fe(\m-I)]2: nitrido-, sulfido- and
 diselenide iron complexes derived from pseudohalide activation
;
_journal_name_full 'Chem. Sci.'
_journal_paper_doi 10.1039/C7SC00570A
_journal_year 2017
_chemical_formula_sum 'C38 H58 Fe2 O4'
_chemical_formula_weight 690.54
_chemical_name_systematic
; 
 ? 
;
_space_group_IT_number 2
_symmetry_cell_setting triclinic
_symmetry_space_group_name_Hall '-P 1'
_symmetry_space_group_name_H-M 'P -1'
_atom_sites_solution_hydrogens geom
_atom_sites_solution_primary direct
_atom_sites_solution_secondary difmap
_audit_creation_method SHELXL-97
_audit_update_record
;
2017-02-06 deposited with the CCDC.
2017-03-30 downloaded from the CCDC.
;
_cell_angle_alpha 93.174(5)
_cell_angle_beta 91.734(5)
_cell_angle_gamma 113.619(6)
_cell_formula_units_Z 2
_cell_length_a 11.0245(7)
_cell_length_b 12.0149(7)
_cell_length_c 14.7311(8)
_cell_measurement_reflns_used 34000
_cell_measurement_temperature 100(2)
_cell_measurement_theta_max 75.8816
_cell_measurement_theta_min 4.0234
_cell_volume 1782.1(2)
_computing_cell_refinement
; 
CrysAlisPro, Oxford Diffraction Ltd., 
Version 1.171.35.21 (release 20-01-2012 CrysAlis171 .NET) 
(compiled Jan 23 2012,18:06:46) 
;
_computing_data_collection
; 
CrysAlisPro, Oxford Diffraction Ltd., 
Version 1.171.35.21 (release 20-01-2012 CrysAlis171 .NET) 
(compiled Jan 23 2012,18:06:46) 
;
_computing_data_reduction
; 
CrysAlisPro, Oxford Diffraction Ltd., 
Version 1.171.35.21 (release 20-01-2012 CrysAlis171 .NET) 
(compiled Jan 23 2012,18:06:46) 
;
_computing_molecular_graphics 'Bruker XP'
_computing_publication_material SHELXL-97
_computing_structure_refinement 'SHELXL-97 (Sheldrick, 1997)'
_computing_structure_solution 'SHELXS-97 (Sheldrick, 1990)'
_diffrn_ambient_temperature 100(2)
_diffrn_detector_area_resol_mean 10.3543
_diffrn_measured_fraction_theta_full 0.997
_diffrn_measured_fraction_theta_max 0.992
_diffrn_measurement_device_type 'Oxford Diffraction Xcalibur, Atlas, Nova'
_diffrn_measurement_method '\w scans'
_diffrn_radiation_monochromator mirror
_diffrn_radiation_source 'Nova (Cu) X-ray Source'
_diffrn_radiation_type 'Cu K\a'
_diffrn_radiation_wavelength 1.54184
_diffrn_reflns_av_R_equivalents 0.0740
_diffrn_reflns_av_sigmaI/netI 0.0324
_diffrn_reflns_limit_h_max 13
_diffrn_reflns_limit_h_min -13
_diffrn_reflns_limit_k_max 15
_diffrn_reflns_limit_k_min -15
_diffrn_reflns_limit_l_max 18
_diffrn_reflns_limit_l_min -18
_diffrn_reflns_number 49198
_diffrn_reflns_theta_full 75.00
_diffrn_reflns_theta_max 76.07
_diffrn_reflns_theta_min 4.03
_exptl_absorpt_coefficient_mu 6.809
_exptl_absorpt_correction_T_max 1.00000
_exptl_absorpt_correction_T_min 0.06431
_exptl_absorpt_correction_type multi-scan
_exptl_absorpt_process_details
; 
CrysAlisPro, Oxford Diffraction Ltd., 
Version 1.171.35.21 (release 20-01-2012 CrysAlis171 .NET) 
(compiled Jan 23 2012,18:06:46) 
;
_exptl_crystal_colour black
_exptl_crystal_density_diffrn 1.287
_exptl_crystal_density_method 'not measured'
_exptl_crystal_description tablet
_exptl_crystal_F_000 740
_exptl_crystal_size_max 0.20
_exptl_crystal_size_mid 0.18
_exptl_crystal_size_min 0.05
_refine_diff_density_max 1.018
_refine_diff_density_min -0.585
_refine_diff_density_rms 0.063
_refine_ls_extinction_method none
_refine_ls_goodness_of_fit_ref 1.054
_refine_ls_hydrogen_treatment constr
_refine_ls_matrix_type full
_refine_ls_number_parameters 415
_refine_ls_number_reflns 7386
_refine_ls_number_restraints 0
_refine_ls_restrained_S_all 1.054
_refine_ls_R_factor_all 0.0353
_refine_ls_R_factor_gt 0.0329
_refine_ls_shift/su_max 0.001
_refine_ls_shift/su_mean 0.000
_refine_ls_structure_factor_coef Fsqd
_refine_ls_weighting_details 'calc w=1/[\s^2^(Fo^2^)+(0.0525P)^2^+0.5392P] where P=(Fo^2^+2Fc^2^)/3'
_refine_ls_weighting_scheme calc
_refine_ls_wR_factor_gt 0.0856
_refine_ls_wR_factor_ref 0.0873
_reflns_number_gt 6925
_reflns_number_total 7386
_reflns_threshold_expression >2sigma(I)
_cod_data_source_file c7sc00570a2.cif
_cod_data_source_block mima54
_cod_original_cell_volume 1782.11(18)
_cod_database_code 1545735

loop_
_symmetry_equiv_pos_as_xyz
'x, y, z'
'-x, -y, -z'

loop_
_atom_site_label
_atom_site_type_symbol
_atom_site_fract_x
_atom_site_fract_y
_atom_site_fract_z
_atom_site_U_iso_or_equiv
_atom_site_adp_type
_atom_site_occupancy
_atom_site_symmetry_multiplicity
_atom_site_calc_flag
_atom_site_refinement_flags
Fe1 Fe 0.38321(2) 0.54074(2) 0.740561(15) 0.00871(7) Uani 1 1 d .
Fe2 Fe 0.23732(2) 0.31000(2) 0.725424(15) 0.00997(7) Uani 1 1 d .
O1 O 0.32783(11) 0.41760(10) 0.91074(8) 0.0172(2) Uani 1 1 d .
O2 O 0.36897(12) 0.41892(11) 0.56191(8) 0.0189(2) Uani 1 1 d .
O3 O 0.42336(13) 0.19417(12) 0.72492(11) 0.0297(3) Uani 1 1 d .
O4 O 0.15190(11) 0.59332(10) 0.70069(8) 0.0175(2) Uani 1 1 d .
C1 C 0.49568(14) 0.71537(13) 0.81109(10) 0.0107(3) Uani 1 1 d .
C2 C 0.50464(14) 0.72389(13) 0.71170(10) 0.0106(3) Uani 1 1 d .
C3 C 0.56502(14) 0.64446(13) 0.68121(10) 0.0104(3) Uani 1 1 d .
H3 H 0.5822 0.6311 0.6197 0.012 Uiso 1 1 calc R
C4 C 0.59581(14) 0.58820(13) 0.75556(10) 0.0108(3) Uani 1 1 d .
C5 C 0.55164(15) 0.63201(14) 0.83410(10) 0.0116(3) Uani 1 1 d .
H5 H 0.5586 0.6086 0.8939 0.014 Uiso 1 1 calc R
C6 C 0.45951(15) 0.78859(14) 0.88672(11) 0.0133(3) Uani 1 1 d .
C7 C 0.56426(17) 0.92049(14) 0.89012(12) 0.0183(3) Uani 1 1 d .
H7A H 0.5506 0.9678 0.9421 0.027 Uiso 1 1 calc R
H7B H 0.5559 0.9569 0.8337 0.027 Uiso 1 1 calc R
H7C H 0.6531 0.9207 0.8968 0.027 Uiso 1 1 calc R
C8 C 0.47005(17) 0.73970(16) 0.97959(11) 0.0180(3) Uani 1 1 d .
H8A H 0.4476 0.7871 1.0274 0.027 Uiso 1 1 calc R
H8B H 0.5609 0.7469 0.9919 0.027 Uiso 1 1 calc R
H8C H 0.4084 0.6539 0.9787 0.027 Uiso 1 1 calc R
C9 C 0.31862(16) 0.78419(15) 0.87722(11) 0.0173(3) Uani 1 1 d .
H9A H 0.2541 0.7012 0.8847 0.026 Uiso 1 1 calc R
H9B H 0.3035 0.8082 0.8168 0.026 Uiso 1 1 calc R
H9C H 0.3083 0.8404 0.9241 0.026 Uiso 1 1 calc R
C10 C 0.48732(16) 0.80990(14) 0.64328(11) 0.0137(3) Uani 1 1 d .
C11 C 0.62725(17) 0.91061(15) 0.63512(13) 0.0203(3) Uani 1 1 d .
H11A H 0.6225 0.9676 0.5914 0.030 Uiso 1 1 calc R
H11B H 0.6870 0.8735 0.6140 0.030 Uiso 1 1 calc R
H11C H 0.6609 0.9546 0.6948 0.030 Uiso 1 1 calc R
C12 C 0.43678(19) 0.74122(16) 0.54896(11) 0.0207(3) Uani 1 1 d .
H12A H 0.3481 0.6769 0.5532 0.031 Uiso 1 1 calc R
H12B H 0.4975 0.7049 0.5286 0.031 Uiso 1 1 calc R
H12C H 0.4326 0.7983 0.5052 0.031 Uiso 1 1 calc R
C13 C 0.39423(16) 0.87281(15) 0.66742(12) 0.0169(3) Uani 1 1 d .
H13A H 0.3040 0.8111 0.6713 0.025 Uiso 1 1 calc R
H13B H 0.3948 0.9272 0.6201 0.025 Uiso 1 1 calc R
H13C H 0.4247 0.9202 0.7262 0.025 Uiso 1 1 calc R
C14 C 0.68841(15) 0.52282(14) 0.75656(11) 0.0125(3) Uani 1 1 d .
C15 C 0.66388(17) 0.44245(15) 0.83704(12) 0.0174(3) Uani 1 1 d .
H15A H 0.6815 0.4935 0.8942 0.026 Uiso 1 1 calc R
H15B H 0.7230 0.3995 0.8355 0.026 Uiso 1 1 calc R
H15C H 0.5714 0.3830 0.8329 0.026 Uiso 1 1 calc R
C16 C 0.82983(16) 0.62369(15) 0.76996(13) 0.0193(3) Uani 1 1 d .
H16A H 0.8458 0.6780 0.7203 0.029 Uiso 1 1 calc R
H16B H 0.8945 0.5866 0.7698 0.029 Uiso 1 1 calc R
H16C H 0.8390 0.6705 0.8283 0.029 Uiso 1 1 calc R
C17 C 0.67737(17) 0.44883(15) 0.66617(12) 0.0182(3) Uani 1 1 d .
H17A H 0.5874 0.3853 0.6562 0.027 Uiso 1 1 calc R
H17B H 0.7412 0.4110 0.6684 0.027 Uiso 1 1 calc R
H17C H 0.6964 0.5029 0.6162 0.027 Uiso 1 1 calc R
C18 C 0.08135(15) 0.14709(13) 0.76582(10) 0.0110(3) Uani 1 1 d .
C19 C 0.04429(14) 0.24700(13) 0.78951(10) 0.0103(3) Uani 1 1 d .
C20 C 0.03779(14) 0.30124(13) 0.70586(10) 0.0103(3) Uani 1 1 d .
H20 H 0.0194 0.3716 0.7017 0.012 Uiso 1 1 calc R
C21 C 0.06237(14) 0.23640(13) 0.63057(10) 0.0112(3) Uani 1 1 d .
C22 C 0.09368(14) 0.14461(13) 0.66799(10) 0.0110(3) Uani 1 1 d .
H22 H 0.1193 0.0890 0.6338 0.013 Uiso 1 1 calc R
C23 C 0.08806(16) 0.04355(14) 0.82000(11) 0.0138(3) Uani 1 1 d .
C24 C 0.19129(17) 0.08718(15) 0.90065(11) 0.0176(3) Uani 1 1 d .
H24A H 0.2805 0.1203 0.8779 0.026 Uiso 1 1 calc R
H24B H 0.1811 0.0185 0.9371 0.026 Uiso 1 1 calc R
H24C H 0.1782 0.1506 0.9386 0.026 Uiso 1 1 calc R
C25 C 0.12284(17) -0.04610(14) 0.75859(11) 0.0173(3) Uani 1 1 d .
H25A H 0.0548 -0.0817 0.7087 0.026 Uiso 1 1 calc R
H25B H 0.1266 -0.1110 0.7945 0.026 Uiso 1 1 calc R
H25C H 0.2092 -0.0027 0.7335 0.026 Uiso 1 1 calc R
C26 C -0.05219(16) -0.03133(14) 0.85149(11) 0.0167(3) Uani 1 1 d .
H26A H -0.0769 0.0191 0.8955 0.025 Uiso 1 1 calc R
H26B H -0.0525 -0.1031 0.8802 0.025 Uiso 1 1 calc R
H26C H -0.1161 -0.0574 0.7988 0.025 Uiso 1 1 calc R
C27 C -0.01426(16) 0.28499(14) 0.87351(11) 0.0133(3) Uani 1 1 d .
C28 C 0.02833(17) 0.25983(15) 0.96750(11) 0.0176(3) Uani 1 1 d .
H28A H 0.1249 0.3012 0.9772 0.026 Uiso 1 1 calc R
H28B H 0.0011 0.1719 0.9708 0.026 Uiso 1 1 calc R
H28C H -0.0138 0.2903 1.0147 0.026 Uiso 1 1 calc R
C29 C -0.16606(16) 0.21473(15) 0.85790(12) 0.0180(3) Uani 1 1 d .
H29A H -0.2101 0.2356 0.9089 0.027 Uiso 1 1 calc R
H29B H -0.1884 0.1270 0.8539 0.027 Uiso 1 1 calc R
H29C H -0.1959 0.2371 0.8011 0.027 Uiso 1 1 calc R
C30 C 0.01656(17) 0.42222(14) 0.87796(11) 0.0176(3) Uani 1 1 d .
H30A H -0.0276 0.4428 0.9290 0.026 Uiso 1 1 calc R
H30B H -0.0157 0.4420 0.8209 0.026 Uiso 1 1 calc R
H30C H 0.1126 0.4691 0.8868 0.026 Uiso 1 1 calc R
C31 C 0.03325(16) 0.24584(14) 0.53079(10) 0.0137(3) Uani 1 1 d .
C32 C 0.11477(17) 0.19717(15) 0.47045(11) 0.0166(3) Uani 1 1 d .
H32A H 0.2093 0.2414 0.4882 0.025 Uiso 1 1 calc R
H32B H 0.0987 0.2088 0.4066 0.025 Uiso 1 1 calc R
H32C H 0.0885 0.1102 0.4780 0.025 Uiso 1 1 calc R
C33 C 0.05602(18) 0.37597(15) 0.50947(11) 0.0181(3) Uani 1 1 d .
H33A H 0.0029 0.4053 0.5485 0.027 Uiso 1 1 calc R
H33B H 0.0296 0.3765 0.4454 0.027 Uiso 1 1 calc R
H33C H 0.1501 0.4293 0.5209 0.027 Uiso 1 1 calc R
C34 C -0.11522(16) 0.16414(16) 0.51074(12) 0.0193(3) Uani 1 1 d .
H34A H -0.1328 0.0810 0.5263 0.029 Uiso 1 1 calc R
H34B H -0.1386 0.1633 0.4459 0.029 Uiso 1 1 calc R
H34C H -0.1686 0.1962 0.5472 0.029 Uiso 1 1 calc R
C35 C 0.31696(15) 0.42086(14) 0.83139(11) 0.0124(3) Uani 1 1 d .
C36 C 0.34087(15) 0.42260(14) 0.63791(11) 0.0133(3) Uani 1 1 d .
C37 C 0.35462(16) 0.24546(15) 0.72726(12) 0.0185(3) Uani 1 1 d .
C38 C 0.24045(16) 0.56875(14) 0.71851(11) 0.0137(3) Uani 1 1 d .

loop_
_atom_site_aniso_label
_atom_site_aniso_U_11
_atom_site_aniso_U_22
_atom_site_aniso_U_33
_atom_site_aniso_U_23
_atom_site_aniso_U_13
_atom_site_aniso_U_12
Fe1 0.00784(12) 0.00746(12) 0.01069(12) 0.00040(8) 0.00158(8) 0.00288(9)
Fe2 0.00868(12) 0.00846(12) 0.01254(12) 0.00037(8) 0.00181(9) 0.00317(9)
O1 0.0166(6) 0.0166(6) 0.0131(6) 0.0033(4) 0.0010(4) 0.0011(5)
O2 0.0178(6) 0.0184(6) 0.0149(6) -0.0021(4) 0.0050(4) 0.0016(5)
O3 0.0164(6) 0.0171(6) 0.0584(10) 0.0030(6) 0.0050(6) 0.0096(5)
O4 0.0133(5) 0.0142(5) 0.0263(6) 0.0027(4) 0.0003(5) 0.0068(5)
C1 0.0072(6) 0.0079(7) 0.0143(7) -0.0015(5) 0.0013(5) 0.0004(5)
C2 0.0086(7) 0.0070(6) 0.0151(7) 0.0021(5) 0.0024(5) 0.0016(5)
C3 0.0082(7) 0.0088(7) 0.0125(7) 0.0012(5) 0.0025(5) 0.0017(5)
C4 0.0069(7) 0.0091(7) 0.0148(7) 0.0008(5) 0.0015(5) 0.0014(6)
C5 0.0087(7) 0.0112(7) 0.0130(7) 0.0009(5) 0.0003(5) 0.0020(6)
C6 0.0128(7) 0.0110(7) 0.0150(7) -0.0017(5) 0.0034(6) 0.0038(6)
C7 0.0174(8) 0.0124(8) 0.0214(8) -0.0048(6) 0.0042(6) 0.0027(6)
C8 0.0199(8) 0.0204(8) 0.0137(7) -0.0028(6) 0.0027(6) 0.0086(7)
C9 0.0155(8) 0.0180(8) 0.0202(8) -0.0013(6) 0.0058(6) 0.0086(6)
C10 0.0143(7) 0.0130(7) 0.0156(7) 0.0036(6) 0.0031(6) 0.0068(6)
C11 0.0176(8) 0.0146(8) 0.0297(9) 0.0096(6) 0.0091(7) 0.0059(7)
C12 0.0295(9) 0.0221(8) 0.0151(8) 0.0040(6) -0.0002(7) 0.0151(7)
C13 0.0164(8) 0.0162(8) 0.0215(8) 0.0041(6) 0.0034(6) 0.0096(7)
C14 0.0105(7) 0.0118(7) 0.0170(7) 0.0030(6) 0.0032(6) 0.0062(6)
C15 0.0180(8) 0.0162(8) 0.0215(8) 0.0064(6) 0.0048(6) 0.0096(7)
C16 0.0110(7) 0.0172(8) 0.0299(9) 0.0054(7) 0.0015(6) 0.0055(6)
C17 0.0199(8) 0.0188(8) 0.0206(8) 0.0005(6) 0.0055(6) 0.0126(7)
C18 0.0088(7) 0.0095(7) 0.0129(7) 0.0012(5) 0.0014(5) 0.0017(6)
C19 0.0082(7) 0.0087(7) 0.0125(7) 0.0014(5) 0.0026(5) 0.0018(5)
C20 0.0082(7) 0.0080(6) 0.0144(7) 0.0014(5) 0.0018(5) 0.0027(5)
C21 0.0080(7) 0.0113(7) 0.0129(7) 0.0013(5) 0.0009(5) 0.0023(6)
C22 0.0090(7) 0.0096(7) 0.0136(7) -0.0009(5) 0.0013(5) 0.0029(6)
C23 0.0155(8) 0.0123(7) 0.0145(7) 0.0019(6) -0.0005(6) 0.0066(6)
C24 0.0178(8) 0.0193(8) 0.0163(8) 0.0018(6) -0.0025(6) 0.0083(7)
C25 0.0209(8) 0.0134(8) 0.0202(8) 0.0004(6) -0.0012(6) 0.0098(7)
C26 0.0176(8) 0.0128(7) 0.0194(8) 0.0064(6) 0.0023(6) 0.0048(6)
C27 0.0143(7) 0.0121(7) 0.0141(7) 0.0013(5) 0.0041(6) 0.0057(6)
C28 0.0205(8) 0.0183(8) 0.0137(7) 0.0018(6) 0.0053(6) 0.0071(7)
C29 0.0144(8) 0.0187(8) 0.0220(8) 0.0018(6) 0.0059(6) 0.0075(7)
C30 0.0212(8) 0.0137(8) 0.0190(8) -0.0017(6) 0.0044(6) 0.0084(7)
C31 0.0152(7) 0.0128(7) 0.0124(7) 0.0019(5) 0.0009(6) 0.0048(6)
C32 0.0193(8) 0.0156(7) 0.0125(7) -0.0015(6) 0.0013(6) 0.0046(6)
C33 0.0244(9) 0.0157(8) 0.0154(8) 0.0047(6) 0.0006(6) 0.0089(7)
C34 0.0134(8) 0.0214(8) 0.0197(8) 0.0016(6) -0.0026(6) 0.0038(7)
C35 0.0085(7) 0.0102(7) 0.0176(8) 0.0008(5) 0.0005(6) 0.0029(6)
C36 0.0103(7) 0.0118(7) 0.0167(8) -0.0011(6) 0.0012(6) 0.0034(6)
C37 0.0123(7) 0.0126(7) 0.0267(9) 0.0004(6) 0.0030(6) 0.0011(6)
C38 0.0149(7) 0.0086(7) 0.0157(7) 0.0003(5) 0.0031(6) 0.0029(6)

loop_
_atom_type_symbol
_atom_type_description
_atom_type_scat_dispersion_real
_atom_type_scat_dispersion_imag
_atom_type_scat_source
C C 0.0181 0.0091 'International Tables Vol C Tables 4.2.6.8 and 6.1.1.4'
H H 0.0000 0.0000 'International Tables Vol C Tables 4.2.6.8 and 6.1.1.4'
O O 0.0492 0.0322 'International Tables Vol C Tables 4.2.6.8 and 6.1.1.4'
Fe Fe -1.1336 3.1974 'International Tables Vol C Tables 4.2.6.8 and 6.1.1.4'

loop_
_geom_angle_atom_site_label_1
_geom_angle_atom_site_label_2
_geom_angle_atom_site_label_3
_geom_angle
C38 Fe1 C36 92.67(7)
C38 Fe1 C35 99.59(7)
C36 Fe1 C35 95.37(7)
C38 Fe1 C3 120.68(6)
C36 Fe1 C3 88.53(6)
C35 Fe1 C3 139.35(6)
C38 Fe1 C2 89.71(6)
C36 Fe1 C2 114.74(6)
C35 Fe1 C2 148.11(6)
C3 Fe1 C2 38.96(5)
C38 Fe1 C5 131.11(7)
C36 Fe1 C5 135.44(6)
C35 Fe1 C5 86.11(6)
C3 Fe1 C5 64.10(6)
C2 Fe1 C5 65.38(6)
C38 Fe1 C1 95.26(6)
C36 Fe1 C1 153.49(6)
C35 Fe1 C1 108.13(6)
C3 Fe1 C1 65.71(6)
C2 Fe1 C1 40.26(6)
C5 Fe1 C1 38.66(6)
C38 Fe1 C4 155.23(6)
C36 Fe1 C4 98.53(6)
C35 Fe1 C4 101.26(6)
C3 Fe1 C4 38.39(6)
C2 Fe1 C4 65.54(6)
C5 Fe1 C4 38.42(6)
C1 Fe1 C4 65.55(6)
C38 Fe1 Fe2 89.15(5)
C36 Fe1 Fe2 48.95(5)
C35 Fe1 Fe2 48.01(5)
C3 Fe1 Fe2 130.82(4)
C2 Fe1 Fe2 163.54(4)
C5 Fe1 Fe2 126.11(4)
C1 Fe1 Fe2 156.12(4)
C4 Fe1 Fe2 114.82(4)
C37 Fe2 C35 94.56(7)
C37 Fe2 C36 89.36(7)
C35 Fe2 C36 95.08(7)
C37 Fe2 C22 89.86(7)
C35 Fe2 C22 149.43(6)
C36 Fe2 C22 115.24(6)
C37 Fe2 C18 93.08(7)
C35 Fe2 C18 109.54(6)
C36 Fe2 C18 154.96(6)
C22 Fe2 C18 39.94(6)
C37 Fe2 C20 153.26(7)
C35 Fe2 C20 106.19(6)
C36 Fe2 C20 105.05(6)
C22 Fe2 C20 63.71(6)
C18 Fe2 C20 64.42(6)
C37 Fe2 C21 121.22(7)
C35 Fe2 C21 143.65(6)
C36 Fe2 C21 91.77(6)
C22 Fe2 C21 38.49(6)
C18 Fe2 C21 65.77(6)
C20 Fe2 C21 37.89(5)
C37 Fe2 C19 128.19(7)
C35 Fe2 C19 89.06(6)
C36 Fe2 C19 141.83(6)
C22 Fe2 C19 64.99(5)
C18 Fe2 C19 38.58(5)
C20 Fe2 C19 38.30(5)
C21 Fe2 C19 64.72(6)
C37 Fe2 Fe1 102.83(5)
C35 Fe2 Fe1 48.83(5)
C36 Fe2 Fe1 47.82(5)
C22 Fe2 Fe1 157.71(4)
C18 Fe2 Fe1 153.50(4)
C20 Fe2 Fe1 103.52(4)
C21 Fe2 Fe1 120.27(4)
C19 Fe2 Fe1 117.36(4)
C5 C1 C2 106.06(12)
C5 C1 C6 120.11(14)
C2 C1 C6 133.11(13)
C5 C1 Fe1 70.50(9)
C2 C1 Fe1 69.68(8)
C6 C1 Fe1 131.61(10)
C3 C2 C1 106.32(12)
C3 C2 C10 117.57(13)
C1 C2 C10 135.07(13)
C3 C2 Fe1 70.23(8)
C1 C2 Fe1 70.06(8)
C10 C2 Fe1 132.78(11)
C4 C3 C2 110.61(13)
C4 C3 Fe1 72.49(8)
C2 C3 Fe1 70.81(8)
C3 C4 C5 106.05(13)
C3 C4 C14 126.83(13)
C5 C4 C14 125.30(14)
C3 C4 Fe1 69.11(8)
C5 C4 Fe1 69.42(8)
C14 C4 Fe1 137.89(10)
C1 C5 C4 110.95(13)
C1 C5 Fe1 70.84(9)
C4 C5 Fe1 72.16(9)
C9 C6 C8 105.73(13)
C9 C6 C7 111.21(13)
C8 C6 C7 107.12(13)
C9 C6 C1 115.47(13)
C8 C6 C1 109.95(13)
C7 C6 C1 107.10(12)
C13 C10 C12 106.64(13)
C13 C10 C2 117.44(13)
C12 C10 C2 110.41(13)
C13 C10 C11 107.63(13)
C12 C10 C11 108.60(14)
C2 C10 C11 105.85(13)
C4 C14 C15 110.80(12)
C4 C14 C17 111.80(13)
C15 C14 C17 111.21(13)
C4 C14 C16 105.83(12)
C15 C14 C16 108.41(13)
C17 C14 C16 108.57(13)
C19 C18 C22 106.28(13)
C19 C18 C23 132.58(13)
C22 C18 C23 120.45(13)
C19 C18 Fe2 73.00(8)
C22 C18 Fe2 67.82(8)
C23 C18 Fe2 130.47(11)
C20 C19 C18 106.14(12)
C20 C19 C27 117.80(13)
C18 C19 C27 134.46(13)
C20 C19 Fe2 69.16(8)
C18 C19 Fe2 68.42(8)
C27 C19 Fe2 137.46(10)
C21 C20 C19 111.35(13)
C21 C20 Fe2 71.78(8)
C19 C20 Fe2 72.55(8)
C22 C21 C20 105.41(13)
C22 C21 C31 126.55(14)
C20 C21 C31 126.90(14)
C22 C21 Fe2 67.14(8)
C20 C21 Fe2 70.33(9)
C31 C21 Fe2 135.98(10)
C21 C22 C18 110.67(13)
C21 C22 Fe2 74.37(9)
C18 C22 Fe2 72.24(8)
C24 C23 C25 106.68(13)
C24 C23 C18 114.00(13)
C25 C23 C18 110.95(13)
C24 C23 C26 111.26(13)
C25 C23 C26 105.54(13)
C18 C23 C26 108.09(13)
C28 C27 C30 106.15(13)
C28 C27 C19 117.83(13)
C30 C27 C19 111.02(12)
C28 C27 C29 108.67(13)
C30 C27 C29 107.72(13)
C19 C27 C29 105.08(13)
C21 C31 C33 112.40(13)
C21 C31 C32 110.80(13)
C33 C31 C32 110.71(13)
C21 C31 C34 105.96(12)
C33 C31 C34 108.06(13)
C32 C31 C34 108.69(13)
O1 C35 Fe2 138.76(12)
O1 C35 Fe1 137.93(12)
Fe2 C35 Fe1 83.16(6)
O2 C36 Fe1 138.22(13)
O2 C36 Fe2 138.44(13)
Fe1 C36 Fe2 83.24(6)
O3 C37 Fe2 174.16(15)
O4 C38 Fe1 175.46(14)

loop_
_geom_bond_atom_site_label_1
_geom_bond_atom_site_label_2
_geom_bond_distance
Fe1 C38 1.7611(16)
Fe1 C36 1.9257(16)
Fe1 C35 1.9566(16)
Fe1 C3 2.1354(15)
Fe1 C2 2.1430(15)
Fe1 C5 2.1437(16)
Fe1 C1 2.1482(15)
Fe1 C4 2.1797(15)
Fe1 Fe2 2.5806(4)
Fe2 C37 1.7544(17)
Fe2 C35 1.9317(16)
Fe2 C36 1.9596(16)
Fe2 C22 2.0936(15)
Fe2 C18 2.1531(15)
Fe2 C20 2.1692(15)
Fe2 C21 2.1881(15)
Fe2 C19 2.2143(14)
O1 C35 1.176(2)
O2 C36 1.174(2)
O3 C37 1.153(2)
O4 C38 1.155(2)
C1 C5 1.421(2)
C1 C2 1.477(2)
C1 C6 1.541(2)
C2 C3 1.427(2)
C2 C10 1.543(2)
C3 C4 1.419(2)
C4 C5 1.423(2)
C4 C14 1.517(2)
C6 C9 1.535(2)
C6 C8 1.538(2)
C6 C7 1.539(2)
C10 C13 1.538(2)
C10 C12 1.543(2)
C10 C11 1.546(2)
C14 C15 1.532(2)
C14 C17 1.533(2)
C14 C16 1.542(2)
C18 C19 1.444(2)
C18 C22 1.451(2)
C18 C23 1.540(2)
C19 C20 1.439(2)
C19 C27 1.542(2)
C20 C21 1.415(2)
C21 C22 1.414(2)
C21 C31 1.515(2)
C23 C24 1.534(2)
C23 C25 1.539(2)
C23 C26 1.546(2)
C27 C28 1.533(2)
C27 C30 1.541(2)
C27 C29 1.546(2)
C31 C33 1.533(2)
C31 C32 1.533(2)
C31 C34 1.543(2)

loop_
_geom_torsion_atom_site_label_1
_geom_torsion_atom_site_label_2
_geom_torsion_atom_site_label_3
_geom_torsion_atom_site_label_4
_geom_torsion
C38 Fe1 Fe2 C37 171.47(8)
C36 Fe1 Fe2 C37 77.19(9)
C35 Fe1 Fe2 C37 -84.79(8)
C3 Fe1 Fe2 C37 40.06(8)
C2 Fe1 Fe2 C37 85.39(16)
C5 Fe1 Fe2 C37 -45.11(8)
C1 Fe1 Fe2 C37 -87.40(12)
C4 Fe1 Fe2 C37 -2.08(8)
C38 Fe1 Fe2 C35 -103.74(8)
C36 Fe1 Fe2 C35 161.98(9)
C3 Fe1 Fe2 C35 124.85(8)
C2 Fe1 Fe2 C35 170.18(16)
C5 Fe1 Fe2 C35 39.68(8)
C1 Fe1 Fe2 C35 -2.61(12)
C4 Fe1 Fe2 C35 82.71(7)
C38 Fe1 Fe2 C36 94.28(8)
C35 Fe1 Fe2 C36 -161.98(9)
C3 Fe1 Fe2 C36 -37.13(8)
C2 Fe1 Fe2 C36 8.20(16)
C5 Fe1 Fe2 C36 -122.30(8)
C1 Fe1 Fe2 C36 -164.59(12)
C4 Fe1 Fe2 C36 -79.27(8)
C38 Fe1 Fe2 C22 48.18(12)
C36 Fe1 Fe2 C22 -46.10(12)
C35 Fe1 Fe2 C22 151.92(12)
C3 Fe1 Fe2 C22 -83.23(12)
C2 Fe1 Fe2 C22 -37.90(18)
C5 Fe1 Fe2 C22 -168.39(12)
C1 Fe1 Fe2 C22 149.31(15)
C4 Fe1 Fe2 C22 -125.37(12)
C38 Fe1 Fe2 C18 -63.05(11)
C36 Fe1 Fe2 C18 -157.33(11)
C35 Fe1 Fe2 C18 40.69(11)
C3 Fe1 Fe2 C18 165.54(11)
C2 Fe1 Fe2 C18 -149.13(17)
C5 Fe1 Fe2 C18 80.37(11)
C1 Fe1 Fe2 C18 38.08(14)
C4 Fe1 Fe2 C18 123.40(10)
C38 Fe1 Fe2 C20 -3.91(7)
C36 Fe1 Fe2 C20 -98.19(7)
C35 Fe1 Fe2 C20 99.83(7)
C3 Fe1 Fe2 C20 -135.32(7)
C2 Fe1 Fe2 C20 -89.99(15)
C5 Fe1 Fe2 C20 139.51(6)
C1 Fe1 Fe2 C20 97.22(11)
C4 Fe1 Fe2 C20 -177.46(6)
C38 Fe1 Fe2 C21 33.01(7)
C36 Fe1 Fe2 C21 -61.27(8)
C35 Fe1 Fe2 C21 136.75(7)
C3 Fe1 Fe2 C21 -98.40(7)
C2 Fe1 Fe2 C21 -53.07(15)
C5 Fe1 Fe2 C21 176.44(6)
C1 Fe1 Fe2 C21 134.14(11)
C4 Fe1 Fe2 C21 -140.54(6)
C38 Fe1 Fe2 C19 -42.24(7)
C36 Fe1 Fe2 C19 -136.52(8)
C35 Fe1 Fe2 C19 61.50(7)
C3 Fe1 Fe2 C19 -173.65(7)
C2 Fe1 Fe2 C19 -128.32(15)
C5 Fe1 Fe2 C19 101.18(7)
C1 Fe1 Fe2 C19 58.89(11)
C4 Fe1 Fe2 C19 144.21(6)
C38 Fe1 C1 C5 160.33(10)
C36 Fe1 C1 C5 -92.84(16)
C35 Fe1 C1 C5 58.44(10)
C3 Fe1 C1 C5 -78.29(9)
C2 Fe1 C1 C5 -116.37(12)
C4 Fe1 C1 C5 -35.97(9)
Fe2 Fe1 C1 C5 60.48(14)
C38 Fe1 C1 C2 -83.30(9)
C36 Fe1 C1 C2 23.53(17)
C35 Fe1 C1 C2 174.80(8)
C3 Fe1 C1 C2 38.08(8)
C5 Fe1 C1 C2 116.37(12)
C4 Fe1 C1 C2 80.40(9)
Fe2 Fe1 C1 C2 176.84(8)
C38 Fe1 C1 C6 46.93(15)
C36 Fe1 C1 C6 153.75(14)
C35 Fe1 C1 C6 -54.97(15)
C3 Fe1 C1 C6 168.30(16)
C2 Fe1 C1 C6 130.22(18)
C5 Fe1 C1 C6 -113.41(18)
C4 Fe1 C1 C6 -149.38(16)
Fe2 Fe1 C1 C6 -52.9(2)
C5 C1 C2 C3 0.26(16)
C6 C1 C2 C3 170.20(15)
Fe1 C1 C2 C3 -61.24(10)
C5 C1 C2 C10 -167.25(16)
C6 C1 C2 C10 2.7(3)
Fe1 C1 C2 C10 131.25(18)
C5 C1 C2 Fe1 61.50(10)
C6 C1 C2 Fe1 -128.56(17)
C38 Fe1 C2 C3 -144.87(10)
C36 Fe1 C2 C3 -52.07(11)
C35 Fe1 C2 C3 107.24(13)
C5 Fe1 C2 C3 78.61(9)
C1 Fe1 C2 C3 116.62(12)
C4 Fe1 C2 C3 36.20(9)
Fe2 Fe1 C2 C3 -58.87(18)
C38 Fe1 C2 C1 98.51(9)
C36 Fe1 C2 C1 -168.69(9)
C35 Fe1 C2 C1 -9.38(15)
C3 Fe1 C2 C1 -116.62(12)
C5 Fe1 C2 C1 -38.00(8)
C4 Fe1 C2 C1 -80.41(9)
Fe2 Fe1 C2 C1 -175.49(11)
C38 Fe1 C2 C10 -35.15(15)
C36 Fe1 C2 C10 57.65(15)
C35 Fe1 C2 C10 -143.04(14)
C3 Fe1 C2 C10 109.72(17)
C5 Fe1 C2 C10 -171.67(16)
C1 Fe1 C2 C10 -133.66(18)
C4 Fe1 C2 C10 145.92(15)
Fe2 Fe1 C2 C10 50.9(2)
C1 C2 C3 C4 -0.76(17)
C10 C2 C3 C4 169.32(13)
Fe1 C2 C3 C4 -61.89(11)
C1 C2 C3 Fe1 61.13(10)
C10 C2 C3 Fe1 -128.79(13)
C38 Fe1 C3 C4 162.03(9)
C36 Fe1 C3 C4 -105.74(9)
C35 Fe1 C3 C4 -9.21(14)
C2 Fe1 C3 C4 120.04(13)
C5 Fe1 C3 C4 37.85(9)
C1 Fe1 C3 C4 80.70(9)
Fe2 Fe1 C3 C4 -78.65(9)
C38 Fe1 C3 C2 41.99(11)
C36 Fe1 C3 C2 134.22(10)
C35 Fe1 C3 C2 -129.24(11)
C5 Fe1 C3 C2 -82.18(9)
C1 Fe1 C3 C2 -39.34(9)
C4 Fe1 C3 C2 -120.04(13)
Fe2 Fe1 C3 C2 161.31(7)
C2 C3 C4 C5 0.95(17)
Fe1 C3 C4 C5 -59.92(10)
C2 C3 C4 C14 -164.20(14)
Fe1 C3 C4 C14 134.93(15)
C2 C3 C4 Fe1 60.87(11)
C38 Fe1 C4 C3 -39.29(19)
C36 Fe1 C4 C3 76.64(9)
C35 Fe1 C4 C3 173.90(9)
C2 Fe1 C4 C3 -36.73(9)
C5 Fe1 C4 C3 -117.34(12)
C1 Fe1 C4 C3 -81.15(9)
Fe2 Fe1 C4 C3 125.16(8)
C38 Fe1 C4 C5 78.05(18)
C36 Fe1 C4 C5 -166.01(9)
C35 Fe1 C4 C5 -68.76(10)
C3 Fe1 C4 C5 117.34(12)
C2 Fe1 C4 C5 80.62(9)
C1 Fe1 C4 C5 36.19(9)
Fe2 Fe1 C4 C5 -117.50(8)
C38 Fe1 C4 C14 -161.61(16)
C36 Fe1 C4 C14 -45.67(17)
C35 Fe1 C4 C14 51.58(17)
C3 Fe1 C4 C14 -122.3(2)
C2 Fe1 C4 C14 -159.04(18)
C5 Fe1 C4 C14 120.3(2)
C1 Fe1 C4 C14 156.53(18)
Fe2 Fe1 C4 C14 2.85(17)
C2 C1 C5 C4 0.32(17)
C6 C1 C5 C4 -171.20(13)
Fe1 C1 C5 C4 61.29(11)
C2 C1 C5 Fe1 -60.97(10)
C6 C1 C5 Fe1 127.52(13)
C3 C4 C5 C1 -0.78(17)
C14 C4 C5 C1 164.66(14)
Fe1 C4 C5 C1 -60.50(11)
C3 C4 C5 Fe1 59.72(10)
C14 C4 C5 Fe1 -134.84(14)
C38 Fe1 C5 C1 -26.41(13)
C36 Fe1 C5 C1 140.55(10)
C35 Fe1 C5 C1 -125.74(9)
C3 Fe1 C5 C1 82.81(9)
C2 Fe1 C5 C1 39.56(9)
C4 Fe1 C5 C1 120.64(13)
Fe2 Fe1 C5 C1 -154.15(7)
C38 Fe1 C5 C4 -147.04(10)
C36 Fe1 C5 C4 19.92(13)
C35 Fe1 C5 C4 113.62(9)
C3 Fe1 C5 C4 -37.82(8)
C2 Fe1 C5 C4 -81.08(9)
C1 Fe1 C5 C4 -120.64(13)
Fe2 Fe1 C5 C4 85.22(9)
C5 C1 C6 C9 -129.39(15)
C2 C1 C6 C9 61.8(2)
Fe1 C1 C6 C9 -39.5(2)
C5 C1 C6 C8 -9.9(2)
C2 C1 C6 C8 -178.70(15)
Fe1 C1 C6 C8 80.04(17)
C5 C1 C6 C7 106.16(16)
C2 C1 C6 C7 -62.6(2)
Fe1 C1 C6 C7 -163.90(12)
C3 C2 C10 C13 165.88(14)
C1 C2 C10 C13 -27.7(2)
Fe1 C2 C10 C13 77.98(18)
C3 C2 C10 C12 43.37(18)
C1 C2 C10 C12 -150.18(17)
Fe1 C2 C10 C12 -44.53(19)
C3 C2 C10 C11 -73.98(17)
C1 C2 C10 C11 92.48(19)
Fe1 C2 C10 C11 -161.87(12)
C3 C4 C14 C15 -162.73(15)
C5 C4 C14 C15 34.8(2)
Fe1 C4 C14 C15 -63.3(2)
C3 C4 C14 C17 -38.1(2)
C5 C4 C14 C17 159.50(14)
Fe1 C4 C14 C17 61.4(2)
C3 C4 C14 C16 79.96(19)
C5 C4 C14 C16 -82.48(18)
Fe1 C4 C14 C16 179.41(13)
C37 Fe2 C18 C19 157.73(10)
C35 Fe2 C18 C19 61.78(10)
C36 Fe2 C18 C19 -107.16(15)
C22 Fe2 C18 C19 -116.18(12)
C20 Fe2 C18 C19 -37.32(8)
C21 Fe2 C18 C19 -79.25(9)
Fe1 Fe2 C18 C19 30.40(14)
C37 Fe2 C18 C22 -86.09(10)
C35 Fe2 C18 C22 177.96(9)
C36 Fe2 C18 C22 9.01(18)
C20 Fe2 C18 C22 78.86(9)
C21 Fe2 C18 C22 36.93(8)
C19 Fe2 C18 C22 116.18(12)
Fe1 Fe2 C18 C22 146.58(9)
C37 Fe2 C18 C23 25.72(15)
C35 Fe2 C18 C23 -70.23(14)
C36 Fe2 C18 C23 120.83(16)
C22 Fe2 C18 C23 111.81(16)
C20 Fe2 C18 C23 -169.33(15)
C21 Fe2 C18 C23 148.74(15)
C19 Fe2 C18 C23 -132.01(18)
Fe1 Fe2 C18 C23 -101.61(14)
C22 C18 C19 C20 -0.82(16)
C23 C18 C19 C20 -171.00(15)
Fe2 C18 C19 C20 59.15(10)
C22 C18 C19 C27 163.81(16)
C23 C18 C19 C27 -6.4(3)
Fe2 C18 C19 C27 -136.22(18)
C22 C18 C19 Fe2 -59.97(10)
C23 C18 C19 Fe2 129.85(17)
C37 Fe2 C19 C20 -146.85(10)
C35 Fe2 C19 C20 118.09(9)
C36 Fe2 C19 C20 21.07(14)
C22 Fe2 C19 C20 -78.59(9)
C18 Fe2 C19 C20 -118.07(12)
C21 Fe2 C19 C20 -35.88(8)
Fe1 Fe2 C19 C20 76.66(9)
C37 Fe2 C19 C18 -28.78(12)
C35 Fe2 C19 C18 -123.84(9)
C36 Fe2 C19 C18 139.13(11)
C22 Fe2 C19 C18 39.48(9)
C20 Fe2 C19 C18 118.07(12)
C21 Fe2 C19 C18 82.19(9)
Fe1 Fe2 C19 C18 -165.27(7)
C37 Fe2 C19 C27 104.30(16)
C35 Fe2 C19 C27 9.24(16)
C36 Fe2 C19 C27 -87.78(18)
C22 Fe2 C19 C27 172.56(17)
C18 Fe2 C19 C27 133.08(19)
C20 Fe2 C19 C27 -108.85(18)
C21 Fe2 C19 C27 -144.73(17)
Fe1 Fe2 C19 C27 -32.19(17)
C18 C19 C20 C21 2.97(17)
C27 C19 C20 C21 -164.68(13)
Fe2 C19 C20 C21 61.65(11)
C18 C19 C20 Fe2 -58.67(10)
C27 C19 C20 Fe2 133.67(13)
C37 Fe2 C20 C21 -47.58(19)
C35 Fe2 C20 C21 172.93(9)
C36 Fe2 C20 C21 72.94(10)
C22 Fe2 C20 C21 -38.13(9)
C18 Fe2 C20 C21 -82.76(9)
C19 Fe2 C20 C21 -120.36(12)
Fe1 Fe2 C20 C21 122.36(8)
C37 Fe2 C20 C19 72.77(18)
C35 Fe2 C20 C19 -66.71(9)
C36 Fe2 C20 C19 -166.70(9)
C22 Fe2 C20 C19 82.22(9)
C18 Fe2 C20 C19 37.59(8)
C21 Fe2 C20 C19 120.36(12)
Fe1 Fe2 C20 C19 -117.28(8)
C19 C20 C21 C22 -3.88(17)
Fe2 C20 C21 C22 58.23(10)
C19 C20 C21 C31 164.53(14)
Fe2 C20 C21 C31 -133.36(15)
C19 C20 C21 Fe2 -62.11(11)
C37 Fe2 C21 C22 39.94(11)
C35 Fe2 C21 C22 -128.70(11)
C36 Fe2 C21 C22 130.27(9)
C18 Fe2 C21 C22 -38.29(9)
C20 Fe2 C21 C22 -117.20(12)
C19 Fe2 C21 C22 -80.94(9)
Fe1 Fe2 C21 C22 170.82(7)
C37 Fe2 C21 C20 157.14(10)
C35 Fe2 C21 C20 -11.50(14)
C36 Fe2 C21 C20 -112.53(9)
C22 Fe2 C21 C20 117.20(12)
C18 Fe2 C21 C20 78.90(9)
C19 Fe2 C21 C20 36.26(8)
Fe1 Fe2 C21 C20 -71.98(9)
C37 Fe2 C21 C31 -79.64(17)
C35 Fe2 C21 C31 111.71(16)
C36 Fe2 C21 C31 10.69(16)
C22 Fe2 C21 C31 -119.59(19)
C18 Fe2 C21 C31 -157.88(17)
C20 Fe2 C21 C31 123.21(19)
C19 Fe2 C21 C31 159.47(17)
Fe1 Fe2 C21 C31 51.23(16)
C20 C21 C22 C18 3.31(17)
C31 C21 C22 C18 -165.15(14)
Fe2 C21 C22 C18 63.63(10)
C20 C21 C22 Fe2 -60.32(10)
C31 C21 C22 Fe2 131.22(15)
C19 C18 C22 C21 -1.57(17)
C23 C18 C22 C21 170.06(13)
Fe2 C18 C22 C21 -64.96(11)
C19 C18 C22 Fe2 63.39(10)
C23 C18 C22 Fe2 -124.98(13)
C37 Fe2 C22 C21 -146.70(10)
C35 Fe2 C22 C21 114.55(13)
C36 Fe2 C22 C21 -57.47(10)
C18 Fe2 C22 C21 118.33(12)
C20 Fe2 C22 C21 37.54(8)
C19 Fe2 C22 C21 80.19(9)
Fe1 Fe2 C22 C21 -21.29(16)
C37 Fe2 C22 C18 94.97(10)
C35 Fe2 C22 C18 -3.78(16)
C36 Fe2 C22 C18 -175.80(9)
C20 Fe2 C22 C18 -80.79(9)
C21 Fe2 C22 C18 -118.33(12)
C19 Fe2 C22 C18 -38.14(8)
Fe1 Fe2 C22 C18 -139.62(10)
C19 C18 C23 C24 -64.5(2)
C22 C18 C23 C24 126.41(15)
Fe2 C18 C23 C24 40.66(19)
C19 C18 C23 C25 175.00(15)
C22 C18 C23 C25 5.9(2)
Fe2 C18 C23 C25 -79.81(17)
C19 C18 C23 C26 59.7(2)
C22 C18 C23 C26 -109.33(15)
Fe2 C18 C23 C26 164.92(11)
C20 C19 C27 C28 -161.74(14)
C18 C19 C27 C28 35.0(2)
Fe2 C19 C27 C28 -72.91(19)
C20 C19 C27 C30 -39.06(19)
C18 C19 C27 C30 157.67(16)
Fe2 C19 C27 C30 49.8(2)
C20 C19 C27 C29 77.12(16)
C18 C19 C27 C29 -86.2(2)
Fe2 C19 C27 C29 165.95(12)
C22 C21 C31 C33 -157.86(15)
C20 C21 C31 C33 36.1(2)
Fe2 C21 C31 C33 -63.78(19)
C22 C21 C31 C32 -33.4(2)
C20 C21 C31 C32 160.55(14)
Fe2 C21 C31 C32 60.68(19)
C22 C21 C31 C34 84.32(18)
C20 C21 C31 C34 -81.73(18)
Fe2 C21 C31 C34 178.41(12)
C37 Fe2 C35 O1 -72.74(19)
C36 Fe2 C35 O1 -162.51(18)
C22 Fe2 C35 O1 24.7(3)
C18 Fe2 C35 O1 22.2(2)
C20 Fe2 C35 O1 90.21(19)
C21 Fe2 C35 O1 97.5(2)
C19 Fe2 C35 O1 55.50(19)
Fe1 Fe2 C35 O1 -175.8(2)
C37 Fe2 C35 Fe1 103.07(7)
C36 Fe2 C35 Fe1 13.31(6)
C22 Fe2 C35 Fe1 -159.44(9)
C18 Fe2 C35 Fe1 -162.02(5)
C20 Fe2 C35 Fe1 -93.98(6)
C21 Fe2 C35 Fe1 -86.66(10)
C19 Fe2 C35 Fe1 -128.68(6)
C38 Fe1 C35 O1 -104.04(18)
C36 Fe1 C35 O1 162.33(18)
C3 Fe1 C35 O1 68.3(2)
C2 Fe1 C35 O1 1.1(3)
C5 Fe1 C35 O1 27.02(18)
C1 Fe1 C35 O1 -5.2(2)
C4 Fe1 C35 O1 62.51(19)
Fe2 Fe1 C35 O1 175.9(2)
C38 Fe1 C35 Fe2 80.08(7)
C36 Fe1 C35 Fe2 -13.55(6)
C3 Fe1 C35 Fe2 -107.56(8)
C2 Fe1 C35 Fe2 -174.75(8)
C5 Fe1 C35 Fe2 -148.86(6)
C1 Fe1 C35 Fe2 178.89(5)
C4 Fe1 C35 Fe2 -113.37(6)
C38 Fe1 C36 O2 97.0(2)
C35 Fe1 C36 O2 -163.15(19)
C3 Fe1 C36 O2 -23.69(19)
C2 Fe1 C36 O2 6.1(2)
C5 Fe1 C36 O2 -73.2(2)
C1 Fe1 C36 O2 -10.4(3)
C4 Fe1 C36 O2 -60.9(2)
Fe2 Fe1 C36 O2 -176.5(2)
C38 Fe1 C36 Fe2 -86.54(6)
C35 Fe1 C36 Fe2 13.35(6)
C3 Fe1 C36 Fe2 152.81(6)
C2 Fe1 C36 Fe2 -177.45(5)
C5 Fe1 C36 Fe2 103.26(8)
C1 Fe1 C36 Fe2 166.05(11)
C4 Fe1 C36 Fe2 115.62(6)
C37 Fe2 C36 O2 68.4(2)
C35 Fe2 C36 O2 162.96(19)
C22 Fe2 C36 O2 -21.1(2)
C18 Fe2 C36 O2 -27.5(3)
C20 Fe2 C36 O2 -88.75(19)
C21 Fe2 C36 O2 -52.77(19)
C19 Fe2 C36 O2 -102.1(2)
Fe1 Fe2 C36 O2 176.5(2)
C37 Fe2 C36 Fe1 -108.04(7)
C35 Fe2 C36 Fe1 -13.52(6)
C22 Fe2 C36 Fe1 162.41(5)
C18 Fe2 C36 Fe1 156.03(12)
C20 Fe2 C36 Fe1 94.76(6)
C21 Fe2 C36 Fe1 130.74(6)
C19 Fe2 C36 Fe1 81.43(10)
C35 Fe2 C37 O3 152.3(16)
C36 Fe2 C37 O3 -112.7(16)
C22 Fe2 C37 O3 2.6(16)
C18 Fe2 C37 O3 42.4(16)
C20 Fe2 C37 O3 11.0(17)
C21 Fe2 C37 O3 -21.0(17)
C19 Fe2 C37 O3 59.9(17)
Fe1 Fe2 C37 O3 -159.0(16)
C36 Fe1 C38 O4 -92.4(18)
C35 Fe1 C38 O4 171.7(18)
C3 Fe1 C38 O4 -2.6(18)
C2 Fe1 C38 O4 22.3(18)
C5 Fe1 C38 O4 78.4(18)
C1 Fe1 C38 O4 62.2(18)
C4 Fe1 C38 O4 24.6(19)
Fe2 Fe1 C38 O4 -141.3(18)
